data_1503358
loop_
_publ_author_name
'Ye, Long'
'Haddadin, Makhluf J.'
'Lodewyk, Michael W.'
'Ferreira, Andrew J.'
'Fettinger, James C.'
'Tantillo, Dean J.'
'Kurth, Mark J.'

_publ_section_title
;
 Cyclopenta[b]pyrroles from triazines: synthetic and mechanistic studies.
;
_journal_issue 1
_journal_name_full 'Organic letters'
_journal_page_first 164
_journal_page_last 167
_journal_paper_doi 10.1021/ol902559u
_journal_volume 12
_journal_year 2010
_chemical_formula_moiety 'C25 H22 Br N3 O'
_chemical_formula_sum 'C25 H22 Br N3 O'
_chemical_formula_weight 460.37
_chemical_name_systematic
; 
 ? 
;
_space_group_IT_number 14
_symmetry_cell_setting monoclinic
_symmetry_space_group_name_Hall '-P 2ybc'
_symmetry_space_group_name_H-M 'P 1 21/c 1'
_atom_sites_solution_hydrogens geom
_atom_sites_solution_primary direct
_atom_sites_solution_secondary difmap
_audit_creation_method SHELXL-97
_cell_angle_alpha 90.00
_cell_angle_beta 93.5629(16)
_cell_angle_gamma 90.00
_cell_formula_units_Z 8
_cell_length_a 12.4251(13)
_cell_length_b 8.0536(9)
_cell_length_c 41.671(5)
_cell_measurement_reflns_used 9780
_cell_measurement_temperature 90(2)
_cell_measurement_theta_max 27.47
_cell_measurement_theta_min 2.58
_cell_volume 4161.8(8)
_computing_cell_refinement 'SAINT (7.60A) (Bruker, 2008)'
_computing_data_collection 'SMART (Version 5.054) (Bruker, 2002)'
_computing_data_reduction 'SAINT (7.60A) (Bruker, 2008)'
_computing_molecular_graphics 'SHELXTL 5.1, XP (Sheldrick, 1994)'
_computing_publication_material SHELXL97
_computing_structure_refinement 'SHELXL-97 (Sheldrick, 2008)'
_computing_structure_solution 'SHELXS-97 (Sheldrick, 2008)'
_diffrn_ambient_temperature 90(2)
_diffrn_measured_fraction_theta_full 1.000
_diffrn_measured_fraction_theta_max 1.000
_diffrn_measurement_device_type 'Bruker SMART1000 CCD'
_diffrn_measurement_method '\w and \f'
_diffrn_radiation_monochromator graphite
_diffrn_radiation_source 'fine-focus sealed tube'
_diffrn_radiation_type MoK\a
_diffrn_radiation_wavelength 0.71073
_diffrn_reflns_av_R_equivalents 0.0314
_diffrn_reflns_av_sigmaI/netI 0.0254
_diffrn_reflns_limit_h_max 16
_diffrn_reflns_limit_h_min -16
_diffrn_reflns_limit_k_max 10
_diffrn_reflns_limit_k_min -10
_diffrn_reflns_limit_l_max 54
_diffrn_reflns_limit_l_min -54
_diffrn_reflns_number 36180
_diffrn_reflns_theta_full 27.50
_diffrn_reflns_theta_max 27.50
_diffrn_reflns_theta_min 0.98
_exptl_absorpt_coefficient_mu 1.998
_exptl_absorpt_correction_T_max 0.8072
_exptl_absorpt_correction_T_min 0.5236
_exptl_absorpt_correction_type numerical
_exptl_absorpt_process_details 'SADABS 2008/2 (Sheldrick, 2008)'
_exptl_crystal_colour Colorless
_exptl_crystal_density_diffrn 1.469
_exptl_crystal_density_method 'not measured'
_exptl_crystal_description Block
_exptl_crystal_F_000 1888
_exptl_crystal_size_max 0.37
_exptl_crystal_size_mid 0.18
_exptl_crystal_size_min 0.11
_refine_diff_density_max 0.400
_refine_diff_density_min -0.582
_refine_diff_density_rms 0.063
_refine_ls_extinction_method none
_refine_ls_goodness_of_fit_ref 1.111
_refine_ls_hydrogen_treatment refall
_refine_ls_matrix_type full
_refine_ls_number_parameters 715
_refine_ls_number_reflns 9569
_refine_ls_number_restraints 0
_refine_ls_restrained_S_all 1.111
_refine_ls_R_factor_all 0.0378
_refine_ls_R_factor_gt 0.0295
_refine_ls_shift/su_max 0.001
_refine_ls_shift/su_mean 0.000
_refine_ls_structure_factor_coef Fsqd
_refine_ls_weighting_details 'calc w=1/[\s^2^(Fo^2^)+(0.0230P)^2^+3.3737P] where P=(Fo^2^+2Fc^2^)/3'
_refine_ls_weighting_scheme calc
_refine_ls_wR_factor_gt 0.0636
_refine_ls_wR_factor_ref 0.0655
_reflns_number_gt 8278
_reflns_number_total 9569
_reflns_threshold_expression >2sigma(I)
_cod_data_source_file ol902559u_si_002.cif
_cod_data_source_block jf1857fmi_CCDC751264
_cod_depositor_comments
;
The following automatic conversions were performed:

'_symmetry_cell_setting' value 'Monoclinic' changed to 'monoclinic'
according to /home/saulius/struct/CIF-dictionaries/cif_core.dic
dictionary named 'cif_core.dic' version 2.4.2 from
2011-04-26.

'_exptl_absorpt_correction_type' value 'Numerical'
changed to 'numerical' according to
/home/saulius/struct/CIF-dictionaries/cif_core.dic dictionary named
'cif_core.dic' version 2.4.2 from 2011-04-26.

Automatic conversion script
Id: cif_fix_values 1715 2011-07-08 13:25:40Z adriana 
;
_cod_original_sg_symbol_H-M 'P 21/c'
_cod_database_code 1503358

loop_
_symmetry_equiv_pos_as_xyz
'x, y, z'
'-x, y+1/2, -z+1/2'
'-x, -y, -z'
'x, -y-1/2, z-1/2'

loop_
_atom_site_label
_atom_site_type_symbol
_atom_site_fract_x
_atom_site_fract_y
_atom_site_fract_z
_atom_site_U_iso_or_equiv
_atom_site_adp_type
_atom_site_occupancy
_atom_site_symmetry_multiplicity
_atom_site_calc_flag
C1 C 0.26068(14) 0.9998(2) 0.20301(4) 0.0126(3) Uani 1 1 d
C1A C 0.24702(14) 1.1205(2) 0.25130(4) 0.0118(3) Uani 1 1 d
N1 N 0.31413(12) 1.02340(18) 0.22994(4) 0.0126(3) Uani 1 1 d
C2 C 0.14679(15) 1.0682(2) 0.20045(4) 0.0142(4) Uani 1 1 d
H2A H 0.0963(17) 0.984(3) 0.1928(5) 0.014(5) Uiso 1 1 d
H2B H 0.1424(17) 1.162(3) 0.1834(5) 0.016(5) Uiso 1 1 d
C2A C 0.12996(15) 1.1151(2) 0.23532(4) 0.0134(4) Uani 1 1 d
H2A1 H 0.0939(15) 1.221(2) 0.2375(5) 0.007(5) Uiso 1 1 d
C3 C 0.07260(16) 0.9801(3) 0.25401(5) 0.0169(4) Uani 1 1 d
H3A H -0.004(2) 0.996(3) 0.2524(6) 0.024(6) Uiso 1 1 d
H3B H 0.0885(19) 0.875(3) 0.2456(6) 0.024(6) Uiso 1 1 d
C4 C 0.12201(16) 0.9920(3) 0.28852(5) 0.0177(4) Uani 1 1 d
H4A H 0.0912(18) 1.087(3) 0.3003(6) 0.023(6) Uiso 1 1 d
H4B H 0.1142(18) 0.889(3) 0.3021(6) 0.023(6) Uiso 1 1 d
C5 C 0.23797(14) 1.0335(2) 0.28359(4) 0.0129(3) Uani 1 1 d
N5 N 0.32252(13) 1.00070(19) 0.30117(4) 0.0150(3) Uani 1 1 d
O5 O 0.29435(11) 0.91470(17) 0.32945(3) 0.0178(3) Uani 1 1 d
C6 C 0.30964(15) 0.9148(2) 0.17598(4) 0.0133(3) Uani 1 1 d
C7 C 0.25298(16) 0.8998(2) 0.14617(4) 0.0155(4) Uani 1 1 d
H7 H 0.1818(17) 0.943(3) 0.1424(5) 0.013(5) Uiso 1 1 d
C8 C 0.29892(16) 0.8203(2) 0.12066(5) 0.0168(4) Uani 1 1 d
H8 H 0.2603(18) 0.813(3) 0.1007(5) 0.019(6) Uiso 1 1 d
Br9 Br 0.464438(16) 0.64474(2) 0.091065(4) 0.01850(5) Uani 1 1 d
C9 C 0.40146(15) 0.7556(2) 0.12556(4) 0.0155(4) Uani 1 1 d
C10 C 0.45999(16) 0.7689(2) 0.15494(5) 0.0164(4) Uani 1 1 d
H10 H 0.5301(18) 0.725(3) 0.1583(5) 0.019(6) Uiso 1 1 d
C11 C 0.41380(15) 0.8490(2) 0.18007(4) 0.0159(4) Uani 1 1 d
H11 H 0.4535(17) 0.863(3) 0.2003(5) 0.014(5) Uiso 1 1 d
C12 C 0.29211(14) 1.2956(2) 0.25569(4) 0.0126(3) Uani 1 1 d
N12 N 0.23597(13) 1.39550(19) 0.27443(4) 0.0164(3) Uani 1 1 d
C13 C 0.38335(15) 1.3475(2) 0.24086(4) 0.0136(3) Uani 1 1 d
H13 H 0.4195(16) 1.272(3) 0.2290(5) 0.012(5) Uiso 1 1 d
C14 C 0.41675(15) 1.5120(2) 0.24440(5) 0.0158(4) Uani 1 1 d
H14 H 0.4774(19) 1.548(3) 0.2343(5) 0.023(6) Uiso 1 1 d
C15 C 0.35829(16) 1.6173(2) 0.26300(5) 0.0181(4) Uani 1 1 d
H15 H 0.3776(18) 1.731(3) 0.2666(5) 0.022(6) Uiso 1 1 d
C16 C 0.27033(16) 1.5529(2) 0.27769(5) 0.0191(4) Uani 1 1 d
H16 H 0.2286(19) 1.622(3) 0.2908(6) 0.028(6) Uiso 1 1 d
C17 C 0.39144(16) 0.8478(3) 0.34495(5) 0.0171(4) Uani 1 1 d
H17A H 0.4394(19) 0.938(3) 0.3505(5) 0.023(6) Uiso 1 1 d
H17B H 0.4266(18) 0.772(3) 0.3293(6) 0.024(6) Uiso 1 1 d
C18 C 0.35943(14) 0.7541(2) 0.37400(4) 0.0140(4) Uani 1 1 d
C19 C 0.32196(15) 0.8381(2) 0.40039(5) 0.0167(4) Uani 1 1 d
H19 H 0.3187(17) 0.959(3) 0.3999(5) 0.018(6) Uiso 1 1 d
C20 C 0.29092(16) 0.7501(3) 0.42699(5) 0.0201(4) Uani 1 1 d
H20 H 0.2664(17) 0.811(3) 0.4446(5) 0.018(6) Uiso 1 1 d
C21 C 0.29791(16) 0.5781(3) 0.42735(5) 0.0213(4) Uani 1 1 d
H21 H 0.276(2) 0.519(3) 0.4460(6) 0.036(7) Uiso 1 1 d
C22 C 0.33522(17) 0.4942(3) 0.40137(5) 0.0218(4) Uani 1 1 d
H22 H 0.3403(19) 0.376(3) 0.4027(6) 0.029(6) Uiso 1 1 d
C23 C 0.36562(15) 0.5822(2) 0.37468(5) 0.0174(4) Uani 1 1 d
H23 H 0.3889(17) 0.524(3) 0.3560(5) 0.015(5) Uiso 1 1 d
C31 C 0.28881(14) 0.2268(2) 0.06894(4) 0.0122(3) Uani 1 1 d
C31A C 0.27802(14) 0.1319(2) 0.01779(4) 0.0128(3) Uani 1 1 d
N31 N 0.22290(12) 0.21943(18) 0.04397(4) 0.0127(3) Uani 1 1 d
C32 C 0.39881(15) 0.1494(2) 0.06562(4) 0.0139(3) Uani 1 1 d
H32A H 0.4029(16) 0.041(2) 0.0766(5) 0.008(3) Uiso 1 1 d
H32B H 0.4570(16) 0.219(2) 0.0749(5) 0.008(3) Uiso 1 1 d
C32A C 0.39994(15) 0.1299(2) 0.02913(4) 0.0137(3) Uani 1 1 d
H32C H 0.4329(16) 0.031(3) 0.0227(5) 0.008(3) Uiso 1 1 d
C33 C 0.44886(15) 0.2803(2) 0.01255(4) 0.0161(4) Uani 1 1 d
H33A H 0.4395(19) 0.379(3) 0.0253(6) 0.024(6) Uiso 1 1 d
H33B H 0.5258(18) 0.264(3) 0.0097(5) 0.017(5) Uiso 1 1 d
C34 C 0.38437(16) 0.2967(3) -0.01975(5) 0.0172(4) Uani 1 1 d
H34A H 0.3829(17) 0.407(3) -0.0284(5) 0.013(5) Uiso 1 1 d
H34B H 0.4123(19) 0.220(3) -0.0358(6) 0.030(6) Uiso 1 1 d
C35 C 0.27309(15) 0.2398(2) -0.01252(4) 0.0129(3) Uani 1 1 d
N35 N 0.18328(13) 0.27482(19) -0.02739(4) 0.0150(3) Uani 1 1 d
O35 O 0.19939(11) 0.38176(16) -0.05379(3) 0.0176(3) Uani 1 1 d
C36 C 0.25762(14) 0.3068(2) 0.09890(4) 0.0126(3) Uani 1 1 d
C37 C 0.32432(15) 0.2975(2) 0.12699(4) 0.0155(4) Uani 1 1 d
H37 H 0.3911(18) 0.233(3) 0.1269(5) 0.023(6) Uiso 1 1 d
C38 C 0.29522(15) 0.3735(2) 0.15521(4) 0.0162(4) Uani 1 1 d
H38 H 0.3401(18) 0.363(3) 0.1726(5) 0.016(5) Uiso 1 1 d
Br39 Br 0.156286(15) 0.55763(2) 0.193562(4) 0.01613(5) Uani 1 1 d
C39 C 0.19874(15) 0.4589(2) 0.15499(4) 0.0139(4) Uani 1 1 d
C40 C 0.13106(16) 0.4719(2) 0.12730(5) 0.0174(4) Uani 1 1 d
H40 H 0.0668(19) 0.534(3) 0.1280(6) 0.026(6) Uiso 1 1 d
C41 C 0.16128(16) 0.3963(2) 0.09938(5) 0.0166(4) Uani 1 1 d
H41 H 0.119(2) 0.407(3) 0.0804(6) 0.031(7) Uiso 1 1 d
C42 C 0.22652(15) -0.0409(2) 0.01384(4) 0.0130(3) Uani 1 1 d
N42 N 0.27828(14) -0.1629(2) 0.03012(4) 0.0228(4) Uani 1 1 d
C43 C 0.12996(16) -0.0671(3) -0.00409(5) 0.0188(4) Uani 1 1 d
H43 H 0.0973(18) 0.019(3) -0.0156(5) 0.020(6) Uiso 1 1 d
C44 C 0.08647(17) -0.2258(3) -0.00590(5) 0.0210(4) Uani 1 1 d
H44 H 0.019(2) -0.244(3) -0.0183(6) 0.030(6) Uiso 1 1 d
C45 C 0.14025(17) -0.3530(2) 0.01035(5) 0.0195(4) Uani 1 1 d
H45 H 0.1124(17) -0.461(3) 0.0101(5) 0.017(5) Uiso 1 1 d
C46 C 0.23488(18) -0.3158(3) 0.02799(6) 0.0262(5) Uani 1 1 d
H46 H 0.271(2) -0.401(3) 0.0399(6) 0.035(7) Uiso 1 1 d
C47 C 0.09824(17) 0.3986(3) -0.07262(5) 0.0200(4) Uani 1 1 d
H47A H 0.1079(18) 0.503(3) -0.0850(5) 0.020(6) Uiso 1 1 d
H47B H 0.0402(18) 0.413(3) -0.0580(5) 0.018(6) Uiso 1 1 d
C48 C 0.07807(16) 0.2531(3) -0.09458(5) 0.0217(4) Uani 1 1 d
C49 C 0.0216(2) 0.1153(3) -0.08453(6) 0.0341(6) Uani 1 1 d
H49 H -0.011(2) 0.116(3) -0.0652(7) 0.043(8) Uiso 1 1 d
C50 C 0.0117(3) -0.0244(3) -0.10401(9) 0.0544(9) Uani 1 1 d
H50 H -0.024(2) -0.115(4) -0.0958(7) 0.051(9) Uiso 1 1 d
C51 C 0.0552(3) -0.0262(4) -0.13360(9) 0.0581(10) Uani 1 1 d
H51 H 0.052(3) -0.119(4) -0.1472(8) 0.066(10) Uiso 1 1 d
C52 C 0.1082(2) 0.1111(4) -0.14438(7) 0.0461(8) Uani 1 1 d
H52 H 0.139(2) 0.111(4) -0.1642(8) 0.051(9) Uiso 1 1 d
C53 C 0.12023(18) 0.2512(3) -0.12496(5) 0.0290(5) Uani 1 1 d
H53 H 0.159(2) 0.344(3) -0.1318(6) 0.036(7) Uiso 1 1 d

loop_
_atom_site_aniso_label
_atom_site_aniso_U_11
_atom_site_aniso_U_22
_atom_site_aniso_U_33
_atom_site_aniso_U_23
_atom_site_aniso_U_13
_atom_site_aniso_U_12
C1 0.0150(9) 0.0098(8) 0.0133(8) 0.0020(7) 0.0023(7) -0.0021(7)
C1A 0.0136(9) 0.0110(8) 0.0109(8) 0.0011(6) 0.0017(7) 0.0007(7)
N1 0.0144(7) 0.0097(7) 0.0140(7) 0.0003(6) 0.0030(6) -0.0002(6)
C2 0.0142(9) 0.0154(9) 0.0130(9) 0.0025(7) 0.0000(7) 0.0002(7)
C2A 0.0126(9) 0.0122(8) 0.0153(9) -0.0003(7) 0.0002(7) 0.0007(7)
C3 0.0138(9) 0.0194(10) 0.0177(9) 0.0008(8) 0.0027(7) -0.0024(7)
C4 0.0162(9) 0.0230(10) 0.0142(9) 0.0027(8) 0.0030(7) -0.0002(8)
C5 0.0153(9) 0.0112(8) 0.0126(8) -0.0004(7) 0.0034(7) 0.0006(7)
N5 0.0190(8) 0.0141(7) 0.0121(7) 0.0032(6) 0.0033(6) 0.0008(6)
O5 0.0175(7) 0.0226(7) 0.0135(6) 0.0075(5) 0.0024(5) 0.0028(5)
C6 0.0171(9) 0.0100(8) 0.0130(8) 0.0009(7) 0.0024(7) -0.0019(7)
C7 0.0168(9) 0.0147(9) 0.0148(9) 0.0018(7) 0.0007(7) 0.0016(7)
C8 0.0214(10) 0.0166(9) 0.0125(9) 0.0009(7) 0.0009(7) -0.0020(7)
Br9 0.02221(10) 0.01914(9) 0.01471(9) -0.00275(7) 0.00572(7) 0.00009(8)
C9 0.0216(10) 0.0125(8) 0.0131(8) 0.0002(7) 0.0071(7) -0.0022(7)
C10 0.0170(9) 0.0150(9) 0.0171(9) -0.0005(7) 0.0017(7) -0.0005(7)
C11 0.0188(9) 0.0144(9) 0.0143(9) 0.0011(7) 0.0002(7) -0.0022(7)
C12 0.0159(9) 0.0117(8) 0.0098(8) 0.0018(7) -0.0032(7) 0.0015(7)
N12 0.0183(8) 0.0148(8) 0.0163(8) -0.0013(6) 0.0019(6) 0.0006(6)
C13 0.0127(8) 0.0140(9) 0.0138(8) -0.0002(7) -0.0022(7) 0.0014(7)
C14 0.0133(9) 0.0171(9) 0.0168(9) 0.0029(7) -0.0017(7) -0.0017(7)
C15 0.0196(10) 0.0112(9) 0.0225(10) -0.0017(7) -0.0052(8) -0.0013(7)
C16 0.0220(10) 0.0163(9) 0.0189(9) -0.0044(8) 0.0003(8) 0.0031(8)
C17 0.0160(9) 0.0205(10) 0.0145(9) 0.0041(8) -0.0008(7) 0.0013(8)
C18 0.0129(9) 0.0169(9) 0.0119(8) 0.0022(7) -0.0018(7) -0.0009(7)
C19 0.0173(9) 0.0140(9) 0.0187(9) 0.0004(7) 0.0009(7) 0.0004(7)
C20 0.0199(10) 0.0246(10) 0.0160(9) 0.0007(8) 0.0036(8) 0.0019(8)
C21 0.0198(10) 0.0232(10) 0.0211(10) 0.0102(8) 0.0021(8) -0.0003(8)
C22 0.0193(10) 0.0143(9) 0.0313(11) 0.0049(8) -0.0030(8) 0.0001(8)
C23 0.0167(9) 0.0163(9) 0.0190(9) -0.0025(8) -0.0012(7) 0.0023(7)
C31 0.0136(8) 0.0109(8) 0.0121(8) 0.0022(7) 0.0014(6) -0.0004(7)
C31A 0.0141(9) 0.0128(8) 0.0115(8) -0.0005(7) 0.0009(7) 0.0010(7)
N31 0.0142(7) 0.0117(7) 0.0121(7) 0.0003(6) 0.0015(6) -0.0003(6)
C32 0.0123(9) 0.0164(9) 0.0128(8) 0.0005(7) 0.0001(7) -0.0001(7)
C32A 0.0138(9) 0.0145(9) 0.0127(8) -0.0009(7) 0.0011(7) 0.0006(7)
C33 0.0140(9) 0.0194(9) 0.0150(9) -0.0012(8) 0.0014(7) -0.0031(7)
C34 0.0183(10) 0.0191(10) 0.0144(9) 0.0023(8) 0.0027(7) -0.0033(8)
C35 0.0186(9) 0.0100(8) 0.0104(8) -0.0032(7) 0.0018(7) -0.0011(7)
N35 0.0213(8) 0.0116(7) 0.0120(7) 0.0022(6) 0.0016(6) 0.0001(6)
O35 0.0204(7) 0.0183(7) 0.0138(6) 0.0061(5) -0.0020(5) -0.0014(5)
C36 0.0137(9) 0.0118(8) 0.0124(8) 0.0011(7) 0.0023(7) -0.0024(7)
C37 0.0134(9) 0.0180(9) 0.0152(9) 0.0015(7) 0.0014(7) 0.0009(7)
C38 0.0153(9) 0.0216(9) 0.0113(8) 0.0026(7) -0.0018(7) -0.0003(7)
Br39 0.01835(9) 0.01775(9) 0.01266(9) -0.00099(7) 0.00388(7) 0.00098(7)
C39 0.0177(9) 0.0123(8) 0.0121(8) 0.0004(7) 0.0041(7) -0.0027(7)
C40 0.0169(9) 0.0189(10) 0.0162(9) -0.0007(7) 0.0001(7) 0.0047(8)
C41 0.0175(9) 0.0183(9) 0.0136(9) 0.0007(7) -0.0020(7) 0.0017(7)
C42 0.0156(9) 0.0150(9) 0.0088(8) -0.0026(7) 0.0046(7) 0.0000(7)
N42 0.0241(9) 0.0153(8) 0.0280(9) 0.0035(7) -0.0062(7) -0.0014(7)
C43 0.0177(9) 0.0175(9) 0.0209(10) 0.0037(8) -0.0009(8) -0.0013(8)
C44 0.0197(10) 0.0221(10) 0.0211(10) -0.0023(8) 0.0001(8) -0.0065(8)
C45 0.0246(10) 0.0128(9) 0.0219(10) -0.0037(8) 0.0072(8) -0.0045(8)
C46 0.0279(11) 0.0142(10) 0.0357(12) 0.0047(9) -0.0035(9) 0.0002(8)
C47 0.0196(10) 0.0219(10) 0.0181(9) 0.0059(8) -0.0020(8) 0.0045(8)
C48 0.0177(10) 0.0237(10) 0.0224(10) 0.0035(8) -0.0086(8) 0.0038(8)
C49 0.0306(13) 0.0321(13) 0.0370(14) 0.0114(11) -0.0179(11) -0.0068(10)
C50 0.0562(19) 0.0293(14) 0.071(2) 0.0048(14) -0.0456(17) -0.0092(13)
C51 0.064(2) 0.0380(16) 0.066(2) -0.0266(16) -0.0491(18) 0.0198(15)
C52 0.0409(15) 0.0592(19) 0.0353(15) -0.0208(13) -0.0208(12) 0.0261(14)
C53 0.0231(11) 0.0367(13) 0.0259(11) -0.0028(10) -0.0075(9) 0.0102(10)

loop_
_atom_type_symbol
_atom_type_description
_atom_type_scat_dispersion_real
_atom_type_scat_dispersion_imag
_atom_type_scat_source
C C 0.0033 0.0016 'International Tables Vol C Tables 4.2.6.8 and 6.1.1.4'
H H 0.0000 0.0000 'International Tables Vol C Tables 4.2.6.8 and 6.1.1.4'
N N 0.0061 0.0033 'International Tables Vol C Tables 4.2.6.8 and 6.1.1.4'
O O 0.0106 0.0060 'International Tables Vol C Tables 4.2.6.8 and 6.1.1.4'
Br Br -0.2901 2.4595 'International Tables Vol C Tables 4.2.6.8 and 6.1.1.4'

loop_
_geom_angle_atom_site_label_1
_geom_angle_atom_site_label_2
_geom_angle_atom_site_label_3
_geom_angle
N1 C1 C6 121.30(17)
N1 C1 C2 115.99(16)
C6 C1 C2 122.69(16)
N1 C1A C12 110.15(14)
N1 C1A C5 111.24(14)
C12 C1A C5 111.42(14)
N1 C1A C2A 105.87(14)
C12 C1A C2A 113.74(14)
C5 C1A C2A 104.18(14)
C1 N1 C1A 108.91(15)
C1 C2 C2A 101.82(14)
C1 C2 H2A 110.7(13)
C2A C2 H2A 111.4(12)
C1 C2 H2B 108.8(12)
C2A C2 H2B 117.8(12)
H2A C2 H2B 106.3(17)
C2 C2A C3 113.70(15)
C2 C2A C1A 103.49(14)
C3 C2A C1A 104.63(14)
C2 C2A H2A1 113.5(12)
C3 C2A H2A1 110.0(12)
C1A C2A H2A1 111.0(12)
C4 C3 C2A 105.06(15)
C4 C3 H3A 113.4(14)
C2A C3 H3A 111.1(14)
C4 C3 H3B 109.0(14)
C2A C3 H3B 109.4(14)
H3A C3 H3B 109(2)
C5 C4 C3 102.53(15)
C5 C4 H4A 107.3(13)
C3 C4 H4A 111.6(13)
C5 C4 H4B 112.6(13)
C3 C4 H4B 115.4(13)
H4A C4 H4B 107.2(18)
N5 C5 C4 129.73(17)
N5 C5 C1A 119.98(16)
C4 C5 C1A 110.21(15)
C5 N5 O5 109.88(14)
N5 O5 C17 108.09(13)
C7 C6 C11 119.19(17)
C7 C6 C1 120.60(17)
C11 C6 C1 120.21(16)
C8 C7 C6 120.74(18)
C8 C7 H7 117.5(13)
C6 C7 H7 121.7(13)
C9 C8 C7 118.62(18)
C9 C8 H8 121.6(14)
C7 C8 H8 119.8(14)
C8 C9 C10 121.97(17)
C8 C9 Br9 119.01(14)
C10 C9 Br9 119.02(14)
C11 C10 C9 118.92(18)
C11 C10 H10 119.1(13)
C9 C10 H10 122.0(13)
C10 C11 C6 120.55(18)
C10 C11 H11 120.3(13)
C6 C11 H11 119.1(13)
N12 C12 C13 123.04(17)
N12 C12 C1A 115.02(16)
C13 C12 C1A 121.94(16)
C16 N12 C12 116.76(17)
C12 C13 C14 119.01(17)
C12 C13 H13 118.8(13)
C14 C13 H13 122.2(13)
C15 C14 C13 118.58(18)
C15 C14 H14 122.0(14)
C13 C14 H14 119.4(14)
C14 C15 C16 118.26(18)
C14 C15 H15 122.6(14)
C16 C15 H15 119.1(14)
N12 C16 C15 124.30(18)
N12 C16 H16 115.2(15)
C15 C16 H16 120.4(15)
O5 C17 C18 107.09(15)
O5 C17 H17A 108.4(14)
C18 C17 H17A 112.3(14)
O5 C17 H17B 108.8(13)
C18 C17 H17B 111.0(13)
H17A C17 H17B 109.1(19)
C23 C18 C19 119.28(18)
C23 C18 C17 120.09(17)
C19 C18 C17 120.63(17)
C20 C19 C18 120.24(18)
C20 C19 H19 120.8(13)
C18 C19 H19 119.0(13)
C21 C20 C19 119.81(19)
C21 C20 H20 121.9(14)
C19 C20 H20 118.3(14)
C22 C21 C20 120.23(19)
C22 C21 H21 121.0(16)
C20 C21 H21 118.8(16)
C21 C22 C23 119.95(19)
C21 C22 H22 117.7(15)
C23 C22 H22 122.4(15)
C18 C23 C22 120.49(19)
C18 C23 H23 118.9(13)
C22 C23 H23 120.5(13)
N31 C31 C36 121.13(16)
N31 C31 C32 116.08(16)
C36 C31 C32 122.79(15)
N31 C31A C35 109.70(14)
N31 C31A C42 107.31(14)
C35 C31A C42 115.50(15)
N31 C31A C32A 105.27(14)
C35 C31A C32A 104.15(14)
C42 C31A C32A 114.42(15)
C31 N31 C31A 108.31(14)
C31 C32 C32A 101.35(14)
C31 C32 H32A 110.0(11)
C32A C32 H32A 111.7(11)
C31 C32 H32B 112.1(11)
C32A C32 H32B 113.5(11)
H32A C32 H32B 108.1(16)
C32 C32A C33 113.23(15)
C32 C32A C31A 103.39(14)
C33 C32A C31A 105.02(15)
C32 C32A H32C 113.5(12)
C33 C32A H32C 110.4(12)
C31A C32A H32C 110.7(12)
C34 C33 C32A 105.28(15)
C34 C33 H33A 109.8(14)
C32A C33 H33A 109.6(14)
C34 C33 H33B 111.6(12)
C32A C33 H33B 111.5(13)
H33A C33 H33B 109.0(18)
C35 C34 C33 103.59(15)
C35 C34 H34A 111.2(13)
C33 C34 H34A 114.0(13)
C35 C34 H34B 108.1(14)
C33 C34 H34B 110.8(14)
H34A C34 H34B 108.9(19)
N35 C35 C34 128.52(17)
N35 C35 C31A 121.06(16)
C34 C35 C31A 110.37(15)
C35 N35 O35 110.47(15)
N35 O35 C47 108.51(14)
C37 C36 C41 118.70(17)
C37 C36 C31 120.85(16)
C41 C36 C31 120.44(16)
C38 C37 C36 120.91(17)
C38 C37 H37 120.0(13)
C36 C37 H37 119.0(13)
C39 C38 C37 118.93(17)
C39 C38 H38 123.4(14)
C37 C38 H38 117.6(14)
C38 C39 C40 121.55(17)
C38 C39 Br39 119.35(14)
C40 C39 Br39 119.09(14)
C41 C40 C39 118.85(18)
C41 C40 H40 122.2(14)
C39 C40 H40 119.0(14)
C40 C41 C36 121.04(18)
C40 C41 H41 120.4(15)
C36 C41 H41 118.5(15)
N42 C42 C43 122.26(17)
N42 C42 C31A 115.32(16)
C43 C42 C31A 122.34(17)
C42 N42 C46 117.48(18)
C44 C43 C42 119.29(19)
C44 C43 H43 120.5(14)
C42 C43 H43 120.1(14)
C45 C44 C43 118.88(19)
C45 C44 H44 122.0(15)
C43 C44 H44 119.1(15)
C44 C45 C46 118.11(18)
C44 C45 H45 121.2(14)
C46 C45 H45 120.7(14)
N42 C46 C45 124.0(2)
N42 C46 H46 117.2(16)
C45 C46 H46 118.8(16)
O35 C47 C48 111.38(16)
O35 C47 H47A 103.3(13)
C48 C47 H47A 111.5(13)
O35 C47 H47B 108.8(13)
C48 C47 H47B 111.6(13)
H47A C47 H47B 109.9(18)
C49 C48 C53 119.1(2)
C49 C48 C47 120.6(2)
C53 C48 C47 120.2(2)
C50 C49 C48 119.9(3)
C50 C49 H49 119.3(18)
C48 C49 H49 120.7(18)
C51 C50 C49 120.4(3)
C51 C50 H50 123(2)
C49 C50 H50 117(2)
C50 C51 C52 120.4(3)
C50 C51 H51 123(2)
C52 C51 H51 117(2)
C51 C52 C53 119.9(3)
C51 C52 H52 121.1(19)
C53 C52 H52 119(2)
C52 C53 C48 120.2(3)
C52 C53 H53 120.4(16)
C48 C53 H53 119.4(16)

loop_
_geom_bond_atom_site_label_1
_geom_bond_atom_site_label_2
_geom_bond_distance
C1 N1 1.282(2)
C1 C6 1.481(2)
C1 C2 1.516(3)
C1A N1 1.480(2)
C1A C12 1.524(2)
C1A C5 1.528(2)
C1A C2A 1.562(2)
C2 C2A 1.528(2)
C2 H2A 0.96(2)
C2 H2B 1.04(2)
C2A C3 1.538(3)
C2A H2A1 0.97(2)
C3 C4 1.531(3)
C3 H3A 0.96(2)
C3 H3B 0.94(2)
C4 C5 1.506(3)
C4 H4A 1.00(2)
C4 H4B 1.01(2)
C5 N5 1.270(2)
N5 O5 1.4292(19)
O5 C17 1.437(2)
C6 C7 1.395(3)
C6 C11 1.399(3)
C7 C8 1.393(3)
C7 H7 0.96(2)
C8 C9 1.380(3)
C8 H8 0.93(2)
Br9 C9 1.9015(18)
C9 C10 1.388(3)
C10 C11 1.384(3)
C10 H10 0.94(2)
C11 H11 0.96(2)
C12 N12 1.346(2)
C12 C13 1.389(3)
N12 C16 1.342(3)
C13 C14 1.394(3)
C13 H13 0.92(2)
C14 C15 1.385(3)
C14 H14 0.93(2)
C15 C16 1.386(3)
C15 H15 0.96(2)
C16 H16 0.96(2)
C17 C18 1.501(3)
C17 H17A 0.96(2)
C17 H17B 1.01(2)
C18 C23 1.387(3)
C18 C19 1.395(3)
C19 C20 1.390(3)
C19 H19 0.98(2)
C20 C21 1.388(3)
C20 H20 0.95(2)
C21 C22 1.381(3)
C21 H21 0.96(3)
C22 C23 1.391(3)
C22 H22 0.96(2)
C23 H23 0.97(2)
C31 N31 1.285(2)
C31 C36 1.478(2)
C31 C32 1.517(2)
C31A N31 1.499(2)
C31A C35 1.531(2)
C31A C42 1.536(2)
C31A C32A 1.559(2)
C32 C32A 1.529(2)
C32 H32A 0.98(2)
C32 H32B 0.98(2)
C32A C33 1.538(3)
C32A H32C 0.94(2)
C33 C34 1.529(3)
C33 H33A 0.97(2)
C33 H33B 0.98(2)
C34 C35 1.505(3)
C34 H34A 0.96(2)
C34 H34B 0.99(3)
C35 N35 1.274(2)
N35 O35 1.4212(19)
O35 C47 1.446(2)
C36 C37 1.394(3)
C36 C41 1.398(3)
C37 C38 1.393(3)
C37 H37 0.98(2)
C38 C39 1.382(3)
C38 H38 0.89(2)
Br39 C39 1.8972(18)
C39 C40 1.389(3)
C40 C41 1.385(3)
C40 H40 0.94(2)
C41 H41 0.93(3)
C42 N42 1.336(2)
C42 C43 1.390(3)
N42 C46 1.345(3)
C43 C44 1.388(3)
C43 H43 0.92(2)
C44 C45 1.378(3)
C44 H44 0.97(2)
C45 C46 1.380(3)
C45 H45 0.93(2)
C46 H46 0.94(3)
C47 C48 1.498(3)
C47 H47A 1.00(2)
C47 H47B 0.98(2)
C48 C49 1.392(3)
C48 C53 1.400(3)
C49 C50 1.388(4)
C49 H49 0.92(3)
C50 C51 1.377(5)
C50 H50 0.93(3)
C51 C52 1.377(5)
C51 H51 0.93(3)
C52 C53 1.391(4)
C52 H52 0.93(3)
C53 H53 0.94(3)

loop_
_geom_torsion_atom_site_label_1
_geom_torsion_atom_site_label_2
_geom_torsion_atom_site_label_3
_geom_torsion_atom_site_label_4
_geom_torsion
C6 C1 N1 C1A 176.24(15)
C2 C1 N1 C1A -2.1(2)
C12 C1A N1 C1 -109.56(16)
C5 C1A N1 C1 126.38(16)
C2A C1A N1 C1 13.81(18)
N1 C1 C2 C2A -10.7(2)
C6 C1 C2 C2A 171.07(16)
C1 C2 C2A C3 -95.43(17)
C1 C2 C2A C1A 17.46(17)
N1 C1A C2A C2 -19.56(18)
C12 C1A C2A C2 101.52(17)
C5 C1A C2A C2 -136.97(14)
N1 C1A C2A C3 99.77(16)
C12 C1A C2A C3 -139.15(15)
C5 C1A C2A C3 -17.64(18)
C2 C2A C3 C4 146.06(16)
C1A C2A C3 C4 33.85(19)
C2A C3 C4 C5 -36.27(19)
C3 C4 C5 N5 -151.3(2)
C3 C4 C5 C1A 25.5(2)
N1 C1A C5 N5 58.6(2)
C12 C1A C5 N5 -64.7(2)
C2A C1A C5 N5 172.21(16)
N1 C1A C5 C4 -118.64(16)
C12 C1A C5 C4 118.03(17)
C2A C1A C5 C4 -5.01(19)
C4 C5 N5 O5 -1.4(3)
C1A C5 N5 O5 -178.02(14)
C5 N5 O5 C17 167.36(16)
N1 C1 C6 C7 -175.69(17)
C2 C1 C6 C7 2.5(3)
N1 C1 C6 C11 4.0(3)
C2 C1 C6 C11 -177.78(17)
C11 C6 C7 C8 0.1(3)
C1 C6 C7 C8 179.82(17)
C6 C7 C8 C9 0.4(3)
C7 C8 C9 C10 -0.6(3)
C7 C8 C9 Br9 179.34(14)
C8 C9 C10 C11 0.2(3)
Br9 C9 C10 C11 -179.71(14)
C9 C10 C11 C6 0.3(3)
C7 C6 C11 C10 -0.5(3)
C1 C6 C11 C10 179.80(17)
N1 C1A C12 N12 179.13(15)
C5 C1A C12 N12 -56.9(2)
C2A C1A C12 N12 60.5(2)
N1 C1A C12 C13 0.2(2)
C5 C1A C12 C13 124.16(18)
C2A C1A C12 C13 -118.45(18)
C13 C12 N12 C16 1.8(3)
C1A C12 N12 C16 -177.07(16)
N12 C12 C13 C14 -2.5(3)
C1A C12 C13 C14 176.35(16)
C12 C13 C14 C15 0.9(3)
C13 C14 C15 C16 1.1(3)
C12 N12 C16 C15 0.4(3)
C14 C15 C16 N12 -1.9(3)
N5 O5 C17 C18 -178.39(14)
O5 C17 C18 C23 109.77(19)
O5 C17 C18 C19 -69.4(2)
C23 C18 C19 C20 -0.2(3)
C17 C18 C19 C20 179.00(18)
C18 C19 C20 C21 0.4(3)
C19 C20 C21 C22 -0.2(3)
C20 C21 C22 C23 -0.2(3)
C19 C18 C23 C22 -0.2(3)
C17 C18 C23 C22 -179.41(18)
C21 C22 C23 C18 0.4(3)
C36 C31 N31 C31A 179.89(15)
C32 C31 N31 C31A -0.1(2)
C35 C31A N31 C31 -126.12(16)
C42 C31A N31 C31 107.69(16)
C32A C31A N31 C31 -14.59(19)
N31 C31 C32 C32A 14.7(2)
C36 C31 C32 C32A -165.22(16)
C31 C32 C32A C33 91.47(17)
C31 C32 C32A C31A -21.62(17)
N31 C31A C32A C32 22.78(18)
C35 C31A C32A C32 138.20(14)
C42 C31A C32A C32 -94.79(17)
N31 C31A C32A C33 -96.15(16)
C35 C31A C32A C33 19.27(18)
C42 C31A C32A C33 146.29(15)
C32 C32A C33 C34 -144.96(16)
C31A C32A C33 C34 -32.86(19)
C32A C33 C34 C35 33.09(19)
C33 C34 C35 N35 156.31(19)
C33 C34 C35 C31A -21.3(2)
N31 C31A C35 N35 -64.3(2)
C42 C31A C35 N35 57.1(2)
C32A C31A C35 N35 -176.54(16)
N31 C31A C35 C34 113.51(16)
C42 C31A C35 C34 -125.09(16)
C32A C31A C35 C34 1.25(19)
C34 C35 N35 O35 0.1(3)
C31A C35 N35 O35 177.48(14)
C35 N35 O35 C47 171.75(15)
N31 C31 C36 C37 172.42(17)
C32 C31 C36 C37 -7.6(3)
N31 C31 C36 C41 -8.9(3)
C32 C31 C36 C41 171.08(17)
C41 C36 C37 C38 1.0(3)
C31 C36 C37 C38 179.74(17)
C36 C37 C38 C39 -0.1(3)
C37 C38 C39 C40 -0.7(3)
C37 C38 C39 Br39 178.28(14)
C38 C39 C40 C41 0.4(3)
Br39 C39 C40 C41 -178.52(14)
C39 C40 C41 C36 0.6(3)
C37 C36 C41 C40 -1.3(3)
C31 C36 C41 C40 -179.99(17)
N31 C31A C42 N42 -95.05(18)
C35 C31A C42 N42 142.27(17)
C32A C31A C42 N42 21.3(2)
N31 C31A C42 C43 81.8(2)
C35 C31A C42 C43 -40.8(2)
C32A C31A C42 C43 -161.78(17)
C43 C42 N42 C46 1.6(3)
C31A C42 N42 C46 178.53(18)
N42 C42 C43 C44 -1.5(3)
C31A C42 C43 C44 -178.20(17)
C42 C43 C44 C45 0.3(3)
C43 C44 C45 C46 0.6(3)
C42 N42 C46 C45 -0.6(3)
C44 C45 C46 N42 -0.5(3)
N35 O35 C47 C48 -80.67(19)
O35 C47 C48 C49 91.0(2)
O35 C47 C48 C53 -86.1(2)
C53 C48 C49 C50 2.7(3)
C47 C48 C49 C50 -174.4(2)
C48 C49 C50 C51 -1.5(4)
C49 C50 C51 C52 -0.6(4)
C50 C51 C52 C53 1.6(4)
C51 C52 C53 C48 -0.3(3)
C49 C48 C53 C52 -1.8(3)
C47 C48 C53 C52 175.3(2)
